data_1551993
loop_
_publ_author_name
'Manuel Alcarazo'
'Christian W. Lehmann'
'Anakuthil Anoop'
'Walter Thiel'
'Alois Furstner'

_publ_section_title
;
 Coordination chemistry at carbon
;
_journal_name_full 'Nature Chemistry'
_journal_page_first 295
_journal_page_last 301
_journal_paper_doi 10.1038/nchem.248
_journal_volume 1
_journal_year 2009
_chemical_compound_source CH2Cl2/Pentane
_chemical_formula_moiety 'C32 H23 Au Cl P, CH2Cl2'
_chemical_formula_sum 'C33 H25 Au Cl3 P'
_chemical_formula_weight 755.82
_space_group_IT_number 61
_space_group_name_Hall '-P 2ac 2ab'
_space_group_name_H-M_alt 'P b c a'
_symmetry_cell_setting orthorhombic
_symmetry_Int_Tables_number 61
_symmetry_space_group_name_Hall '-P 2ac 2ab'
_symmetry_space_group_name_H-M 'P b c a'
_atom_sites_solution_hydrogens geom
_atom_sites_solution_primary direct
_atom_sites_solution_secondary difmap
_cell_angle_alpha 90.00
_cell_angle_beta 90.00
_cell_angle_gamma 90.00
_cell_formula_units_Z 8
_cell_length_a 9.8724(8)
_cell_length_b 20.8516(17)
_cell_length_c 27.507(2)
_cell_measurement_reflns_used 213558
_cell_measurement_temperature 100
_cell_measurement_theta_max 72.713
_cell_measurement_theta_min 5.917
_cell_volume 5662.5(8)
_computing_cell_refinement 'Denzo / Scalepack (Otwinowski 1997)'
_computing_data_collection 'Collect software (Nonius, 1998)'
_computing_data_reduction 'Denzo / Scalepack (Otwinowski 1997)'
_computing_molecular_graphics 'DIAMOND (Crystal Impact GbR, 2006)'
_computing_structure_refinement 'SHELXL-97 (Sheldrick, 1997)'
_computing_structure_solution 'SHELXS-97 (Sheldrick, 1990)'
_diffrn_ambient_temperature 100
_diffrn_detector_area_resol_mean 18.18
_diffrn_measured_fraction_theta_full 0.979
_diffrn_measured_fraction_theta_max 0.979
_diffrn_measurement_device_type 'Nonius KappaCCD'
_diffrn_measurement_method 'CCD \w-scan'
_diffrn_radiation_monochromator graphite
_diffrn_radiation_source '0.3 mm focus rotating anode'
_diffrn_radiation_type MoK\a
_diffrn_radiation_wavelength 0.71073
_diffrn_reflns_av_R_equivalents 0.0400
_diffrn_reflns_av_sigmaI/netI 0.0172
_diffrn_reflns_limit_h_max 16
_diffrn_reflns_limit_h_min -16
_diffrn_reflns_limit_k_max 34
_diffrn_reflns_limit_k_min -33
_diffrn_reflns_limit_l_max 45
_diffrn_reflns_limit_l_min -44
_diffrn_reflns_number 203606
_diffrn_reflns_theta_full 36.58
_diffrn_reflns_theta_max 36.58
_diffrn_reflns_theta_min 2.09
_diffrn_standards_decay_% 0.00
_diffrn_standards_number 0
_exptl_absorpt_coefficient_mu 5.558
_exptl_absorpt_correction_T_max 0.86
_exptl_absorpt_correction_T_min 0.50
_exptl_absorpt_correction_type empirical
_exptl_absorpt_process_details 'SADABS, Bruker AXS (2008)'
_exptl_crystal_colour colorless
_exptl_crystal_density_diffrn 1.773
_exptl_crystal_density_meas ?
_exptl_crystal_density_method none
_exptl_crystal_description block
_exptl_crystal_F_000 2944
_exptl_crystal_size_max 0.10
_exptl_crystal_size_mid 0.08
_exptl_crystal_size_min 0.04
_refine_diff_density_max 2.535
_refine_diff_density_min -0.884
_refine_diff_density_rms 0.115
_refine_ls_extinction_method none
_refine_ls_goodness_of_fit_ref 1.108
_refine_ls_hydrogen_treatment constr
_refine_ls_matrix_type full
_refine_ls_number_parameters 343
_refine_ls_number_reflns 13686
_refine_ls_number_restraints 0
_refine_ls_restrained_S_all 1.108
_refine_ls_R_factor_all 0.0324
_refine_ls_R_factor_gt 0.0208
_refine_ls_shift/su_max 0.003
_refine_ls_shift/su_mean 0.000
_refine_ls_structure_factor_coef Fsqd
_refine_ls_weighting_details 'calc w=1/[\s^2^(Fo^2^)+(0.0146P)^2^+7.5901P] where P=(Fo^2^+2Fc^2^)/3'
_refine_ls_weighting_scheme calc
_refine_ls_wR_factor_gt 0.0438
_refine_ls_wR_factor_ref 0.0487
_reflns_number_gt 11472
_reflns_number_total 13686
_reflns_threshold_expression I>2\s(I)
_cod_data_source_file nchem.248-s3.cif
_cod_data_source_block 6335
_cod_depositor_comments
;
The following automatic conversions were performed:

data item '_geom_angle_publ_flag' value 'N' was changed to 'n' in
accordance with the built-in table derived from the CIF Core
dictionary named 'cif_core.dic' version 2.4.5 last updated on
2014-11-21 (51 times).

data item '_geom_angle_publ_flag' value 'Y' was changed to 'y' in
accordance with the built-in table derived from the CIF Core
dictionary named 'cif_core.dic' version 2.4.5 last updated on
2014-11-21 (58 times).

data item '_geom_bond_publ_flag' value 'N' was changed to 'n' in
accordance with the built-in table derived from the CIF Core
dictionary named 'cif_core.dic' version 2.4.5 last updated on
2014-11-21 (25 times).

data item '_geom_bond_publ_flag' value 'Y' was changed to 'y' in
accordance with the built-in table derived from the CIF Core
dictionary named 'cif_core.dic' version 2.4.5 last updated on
2014-11-21 (42 times).

data item '_exptl_crystal_density_meas' value 'none' was changed to
'?' -- the value is perceived as not measured.

Automatic conversion script
Id: cif_fix_values 6909 2019-04-08 15:41:33Z antanas 
;
_cod_original_cell_volume 5662.4(8)
_cod_original_sg_symbol_Hall '-P 2ac 2ab '
_cod_original_sg_symbol_H-M Pbca
_cod_database_code 1551993

loop_
_symmetry_equiv_pos_as_xyz
'x, y, z'
'-x+1/2, -y, z+1/2'
'-x, y+1/2, -z+1/2'
'x+1/2, -y+1/2, -z'
'-x, -y, -z'
'x-1/2, y, -z-1/2'
'x, -y-1/2, z-1/2'
'-x-1/2, y-1/2, z'

loop_
_atom_site_label
_atom_site_type_symbol
_atom_site_fract_x
_atom_site_fract_y
_atom_site_fract_z
_atom_site_U_iso_or_equiv
_atom_site_adp_type
_atom_site_occupancy
_atom_site_symmetry_multiplicity
_atom_site_calc_flag
_atom_site_refinement_flags
_atom_site_disorder_assembly
_atom_site_disorder_group
C1 C 0.56060(14) 0.21223(7) 0.10904(5) 0.0113(2) Uani 1 1 d . . .
C2 C 0.63142(14) 0.20014(7) 0.15055(5) 0.0119(2) Uani 1 1 d . . .
C3 C 0.72102(15) 0.24720(8) 0.17575(6) 0.0151(3) Uani 1 1 d . . .
C4 C 0.80786(17) 0.21387(9) 0.20756(6) 0.0182(3) Uani 1 1 d . . .
C5 C 0.76732(16) 0.14616(9) 0.20816(6) 0.0172(3) Uani 1 1 d . . .
C6 C 0.65529(15) 0.13861(7) 0.17688(6) 0.0137(2) Uani 1 1 d . . .
C7 C 0.58330(17) 0.08125(8) 0.17766(6) 0.0162(3) Uani 1 1 d . . .
H7 H 0.5041 0.0770 0.1596 0.019 Uiso 1 1 calc R . .
C8 C 0.6308(2) 0.03025(9) 0.20569(7) 0.0222(3) Uani 1 1 d . . .
H8 H 0.5829 -0.0082 0.2062 0.027 Uiso 1 1 calc R . .
C9 C 0.7487(2) 0.03633(10) 0.23278(7) 0.0271(4) Uani 1 1 d . . .
H9 H 0.7825 0.0011 0.2496 0.033 Uiso 1 1 calc R . .
C10 C 0.81701(19) 0.09481(10) 0.23488(7) 0.0244(4) Uani 1 1 d . . .
H10 H 0.8944 0.0993 0.2538 0.029 Uiso 1 1 calc R . .
C11 C 0.90832(19) 0.24578(11) 0.23373(7) 0.0267(4) Uani 1 1 d . . .
H11 H 0.9663 0.2234 0.2542 0.032 Uiso 1 1 calc R . .
C12 C 0.9197(2) 0.31165(12) 0.22845(8) 0.0332(5) Uani 1 1 d . . .
H12 H 0.9860 0.3338 0.2456 0.040 Uiso 1 1 calc R . .
C13 C 0.8330(2) 0.34482(10) 0.19776(8) 0.0306(4) Uani 1 1 d . . .
H13 H 0.8414 0.3891 0.1951 0.037 Uiso 1 1 calc R . .
C14 C 0.73329(19) 0.31332(9) 0.17081(7) 0.0216(3) Uani 1 1 d . . .
H14 H 0.6765 0.3360 0.1500 0.026 Uiso 1 1 calc R . .
C15 C 0.56814(15) 0.07464(7) 0.06960(5) 0.0118(2) Uani 1 1 d . . .
C16 C 0.70968(15) 0.07067(7) 0.07049(6) 0.0149(3) Uani 1 1 d . . .
H16 H 0.7616 0.1079 0.0704 0.018 Uiso 1 1 calc R . .
C17 C 0.77261(17) 0.01105(8) 0.07150(6) 0.0184(3) Uani 1 1 d . . .
H17 H 0.8667 0.0085 0.0718 0.022 Uiso 1 1 calc R . .
C18 C 0.69577(19) -0.04481(8) 0.07213(7) 0.0200(3) Uani 1 1 d . . .
H18 H 0.7383 -0.0846 0.0734 0.024 Uiso 1 1 calc R . .
C19 C 0.55515(19) -0.04107(8) 0.07078(7) 0.0201(3) Uani 1 1 d . . .
H19 H 0.5036 -0.0784 0.0710 0.024 Uiso 1 1 calc R . .
C20 C 0.49137(16) 0.01832(8) 0.06906(6) 0.0168(3) Uani 1 1 d . . .
H20 H 0.3974 0.0206 0.0675 0.020 Uiso 1 1 calc R . .
C21 C 0.31274(14) 0.14094(7) 0.08930(6) 0.0133(2) Uani 1 1 d . . .
C22 C 0.27595(15) 0.15656(8) 0.13705(6) 0.0152(3) Uani 1 1 d . . .
H22 H 0.3383 0.1763 0.1575 0.018 Uiso 1 1 calc R . .
C23 C 0.14643(16) 0.14266(9) 0.15384(6) 0.0190(3) Uani 1 1 d . . .
H23 H 0.1226 0.1524 0.1857 0.023 Uiso 1 1 calc R . .
C24 C 0.05248(16) 0.11415(9) 0.12287(7) 0.0212(3) Uani 1 1 d . . .
H24 H -0.0339 0.1045 0.1342 0.025 Uiso 1 1 calc R . .
C25 C 0.08744(17) 0.10004(10) 0.07510(6) 0.0212(3) Uani 1 1 d . . .
H25 H 0.0237 0.0820 0.0543 0.025 Uiso 1 1 calc R . .
C26 C 0.21730(15) 0.11285(8) 0.05825(6) 0.0170(3) Uani 1 1 d . . .
H26 H 0.2408 0.1028 0.0264 0.020 Uiso 1 1 calc R . .
C27 C 0.49237(14) 0.18089(7) 0.00889(5) 0.0118(2) Uani 1 1 d . . .
C28 C 0.38022(15) 0.20967(8) -0.01304(6) 0.0151(3) Uani 1 1 d . . .
H28 H 0.2997 0.2142 0.0042 0.018 Uiso 1 1 calc R . .
C29 C 0.38927(17) 0.23147(8) -0.06074(6) 0.0182(3) Uani 1 1 d . . .
H29 H 0.3144 0.2503 -0.0754 0.022 Uiso 1 1 calc R . .
C30 C 0.50946(17) 0.22523(9) -0.08658(6) 0.0178(3) Uani 1 1 d . . .
H30 H 0.5143 0.2392 -0.1186 0.021 Uiso 1 1 calc R . .
C31 C 0.62251(16) 0.19807(8) -0.06453(6) 0.0158(3) Uani 1 1 d . . .
H31 H 0.7037 0.1951 -0.0815 0.019 Uiso 1 1 calc R . .
C32 C 0.61412(15) 0.17528(8) -0.01703(6) 0.0140(2) Uani 1 1 d . . .
H32 H 0.6892 0.1563 -0.0025 0.017 Uiso 1 1 calc R . .
C99 C 0.3137(2) 0.45791(11) 0.15014(8) 0.0291(4) Uani 1 1 d . . .
H99A H 0.3244 0.4500 0.1156 0.035 Uiso 1 1 calc R . .
H99B H 0.2806 0.5014 0.1541 0.035 Uiso 1 1 calc R . .
P1 P 0.48600(4) 0.152399(19) 0.070836(14) 0.01018(6) Uani 1 1 d . . .
Cl1 Cl 0.45351(4) 0.394407(18) 0.044055(14) 0.01682(6) Uani 1 1 d . . .
Cl2 Cl 0.19300(6) 0.40375(3) 0.17400(2) 0.03732(12) Uani 1 1 d . . .
Cl3 Cl 0.47270(6) 0.45076(3) 0.17895(2) 0.03451(11) Uani 1 1 d . . .
Au1 Au 0.514457(5) 0.298315(3) 0.079504(2) 0.01169(2) Uani 1 1 d . . .

loop_
_atom_site_aniso_label
_atom_site_aniso_U_11
_atom_site_aniso_U_22
_atom_site_aniso_U_33
_atom_site_aniso_U_23
_atom_site_aniso_U_13
_atom_site_aniso_U_12
C1 0.0111(5) 0.0102(6) 0.0128(6) -0.0007(4) -0.0001(4) -0.0004(4)
C2 0.0119(5) 0.0125(6) 0.0112(6) -0.0005(5) 0.0004(4) 0.0000(4)
C3 0.0141(6) 0.0177(6) 0.0134(6) -0.0033(5) -0.0002(5) -0.0016(5)
C4 0.0159(6) 0.0262(8) 0.0123(6) -0.0038(6) -0.0016(5) 0.0005(5)
C5 0.0163(6) 0.0244(8) 0.0109(6) -0.0001(5) 0.0000(5) 0.0052(5)
C6 0.0157(6) 0.0145(6) 0.0109(6) 0.0006(5) 0.0010(5) 0.0039(5)
C7 0.0217(7) 0.0140(6) 0.0129(6) 0.0013(5) 0.0038(5) 0.0024(5)
C8 0.0321(9) 0.0158(7) 0.0187(8) 0.0047(6) 0.0079(6) 0.0072(6)
C9 0.0348(10) 0.0285(9) 0.0179(8) 0.0092(7) 0.0055(7) 0.0155(8)
C10 0.0238(8) 0.0349(10) 0.0146(7) 0.0037(7) -0.0015(6) 0.0120(7)
C11 0.0201(7) 0.0422(11) 0.0177(8) -0.0062(7) -0.0060(6) -0.0027(7)
C12 0.0294(9) 0.0421(12) 0.0281(10) -0.0136(9) -0.0069(8) -0.0118(8)
C13 0.0360(10) 0.0243(9) 0.0313(10) -0.0103(8) -0.0043(8) -0.0113(8)
C14 0.0246(8) 0.0181(7) 0.0220(8) -0.0052(6) -0.0018(6) -0.0052(6)
C15 0.0128(6) 0.0112(6) 0.0114(6) -0.0004(4) 0.0013(4) -0.0018(4)
C16 0.0132(6) 0.0130(6) 0.0184(7) 0.0005(5) 0.0014(5) 0.0006(5)
C17 0.0162(6) 0.0146(6) 0.0243(8) 0.0010(6) 0.0027(5) 0.0031(5)
C18 0.0258(8) 0.0113(6) 0.0229(8) -0.0011(5) 0.0023(6) 0.0026(5)
C19 0.0250(7) 0.0114(6) 0.0239(8) -0.0025(5) 0.0023(6) -0.0043(5)
C20 0.0166(6) 0.0137(6) 0.0201(7) -0.0024(5) 0.0011(5) -0.0040(5)
C21 0.0106(5) 0.0158(6) 0.0136(6) 0.0010(5) 0.0007(4) -0.0004(4)
C22 0.0124(6) 0.0186(7) 0.0144(6) 0.0003(5) 0.0011(5) 0.0016(5)
C23 0.0145(6) 0.0276(8) 0.0151(7) 0.0025(6) 0.0031(5) 0.0025(6)
C24 0.0116(6) 0.0307(9) 0.0212(8) 0.0076(6) 0.0026(5) -0.0006(6)
C25 0.0125(6) 0.0321(9) 0.0190(7) 0.0043(6) -0.0016(5) -0.0055(6)
C26 0.0125(6) 0.0240(8) 0.0145(7) 0.0004(5) -0.0003(5) -0.0041(5)
C27 0.0116(5) 0.0127(6) 0.0112(6) -0.0003(4) 0.0001(4) 0.0000(4)
C28 0.0127(6) 0.0185(7) 0.0142(6) 0.0015(5) -0.0007(5) 0.0021(5)
C29 0.0169(6) 0.0215(8) 0.0160(7) 0.0034(6) -0.0020(5) 0.0021(5)
C30 0.0190(7) 0.0196(7) 0.0149(7) 0.0032(5) -0.0011(5) -0.0040(5)
C31 0.0150(6) 0.0177(7) 0.0147(6) 0.0002(5) 0.0020(5) -0.0028(5)
C32 0.0116(5) 0.0162(6) 0.0141(6) 0.0000(5) 0.0001(5) -0.0010(5)
C99 0.0297(9) 0.0333(10) 0.0244(9) -0.0005(8) 0.0018(7) 0.0029(8)
P1 0.00930(13) 0.01124(15) 0.01000(14) -0.00016(11) -0.00003(11) -0.00051(11)
Cl1 0.02066(15) 0.01247(14) 0.01733(16) 0.00310(12) -0.00108(12) 0.00036(12)
Cl2 0.0412(3) 0.0361(3) 0.0347(3) -0.0105(2) 0.0009(2) -0.0110(2)
Cl3 0.0307(2) 0.0418(3) 0.0310(2) -0.0063(2) -0.00155(19) 0.0027(2)
Au1 0.01209(2) 0.01004(2) 0.01292(2) 0.00063(2) -0.00045(2) -0.00001(2)

loop_
_atom_type_symbol
_atom_type_description
_atom_type_scat_dispersion_real
_atom_type_scat_dispersion_imag
_atom_type_scat_source
C C 0.0033 0.0016 'International Tables Vol C Tables 4.2.6.8 and 6.1.1.4'
H H 0.0000 0.0000 'International Tables Vol C Tables 4.2.6.8 and 6.1.1.4'
P P 0.1023 0.0942 'International Tables Vol C Tables 4.2.6.8 and 6.1.1.4'
Cl Cl 0.1484 0.1585 'International Tables Vol C Tables 4.2.6.8 and 6.1.1.4'
Au Au -2.0133 8.8022 'International Tables Vol C Tables 4.2.6.8 and 6.1.1.4'

loop_
_geom_angle_atom_site_label_1
_geom_angle_atom_site_label_2
_geom_angle_atom_site_label_3
_geom_angle
_geom_angle_site_symmetry_1
_geom_angle_site_symmetry_3
_geom_angle_publ_flag
C2 C1 P1 125.05(11) . . y
C2 C1 Au1 128.06(11) . . y
P1 C1 Au1 106.87(7) . . y
C1 C2 C3 124.89(14) . . y
C1 C2 C6 130.31(14) . . y
C3 C2 C6 104.26(12) . . y
C14 C3 C4 119.80(15) . . y
C14 C3 C2 131.17(15) . . y
C4 C3 C2 108.97(14) . . y
C11 C4 C3 121.21(18) . . y
C11 C4 C5 130.33(17) . . y
C3 C4 C5 108.40(14) . . y
C10 C5 C6 120.93(17) . . y
C10 C5 C4 130.66(16) . . y
C6 C5 C4 108.33(14) . . y
C7 C6 C5 119.15(15) . . y
C7 C6 C2 131.76(14) . . y
C5 C6 C2 108.91(14) . . y
C6 C7 C8 119.50(16) . . y
C6 C7 H7 120.2 . . n
C8 C7 H7 120.2 . . n
C9 C8 C7 120.59(18) . . y
C9 C8 H8 119.7 . . n
C7 C8 H8 119.7 . . n
C8 C9 C10 120.49(17) . . y
C8 C9 H9 119.8 . . n
C10 C9 H9 119.8 . . n
C5 C10 C9 118.80(17) . . y
C5 C10 H10 120.6 . . n
C9 C10 H10 120.6 . . n
C12 C11 C4 118.45(19) . . y
C12 C11 H11 120.8 . . n
C4 C11 H11 120.8 . . n
C11 C12 C13 120.53(18) . . y
C11 C12 H12 119.7 . . n
C13 C12 H12 119.7 . . n
C12 C13 C14 121.6(2) . . y
C12 C13 H13 119.2 . . n
C14 C13 H13 119.2 . . n
C3 C14 C13 118.42(18) . . y
C3 C14 H14 120.8 . . n
C13 C14 H14 120.8 . . n
C20 C15 C16 119.45(14) . . y
C20 C15 P1 120.60(12) . . y
C16 C15 P1 119.93(11) . . y
C17 C16 C15 119.95(15) . . y
C17 C16 H16 120.0 . . n
C15 C16 H16 120.0 . . n
C18 C17 C16 120.38(15) . . y
C18 C17 H17 119.8 . . n
C16 C17 H17 119.8 . . n
C17 C18 C19 119.82(15) . . y
C17 C18 H18 120.1 . . n
C19 C18 H18 120.1 . . n
C20 C19 C18 120.20(15) . . y
C20 C19 H19 119.9 . . n
C18 C19 H19 119.9 . . n
C19 C20 C15 120.17(15) . . y
C19 C20 H20 119.9 . . n
C15 C20 H20 119.9 . . n
C26 C21 C22 119.64(14) . . y
C26 C21 P1 121.53(12) . . y
C22 C21 P1 118.68(11) . . y
C23 C22 C21 120.09(15) . . y
C23 C22 H22 120.0 . . n
C21 C22 H22 120.0 . . n
C22 C23 C24 119.91(16) . . y
C22 C23 H23 120.0 . . n
C24 C23 H23 120.0 . . n
C25 C24 C23 120.21(15) . . y
C25 C24 H24 119.9 . . n
C23 C24 H24 119.9 . . n
C26 C25 C24 120.25(16) . . y
C26 C25 H25 119.9 . . n
C24 C25 H25 119.9 . . n
C25 C26 C21 119.87(15) . . y
C25 C26 H26 120.1 . . n
C21 C26 H26 120.1 . . n
C28 C27 C32 119.73(14) . . y
C28 C27 P1 121.42(11) . . y
C32 C27 P1 118.83(11) . . y
C29 C28 C27 119.78(14) . . y
C29 C28 H28 120.1 . . n
C27 C28 H28 120.1 . . n
C30 C29 C28 120.43(15) . . y
C30 C29 H29 119.8 . . n
C28 C29 H29 119.8 . . n
C29 C30 C31 120.03(15) . . y
C29 C30 H30 120.0 . . n
C31 C30 H30 120.0 . . n
C30 C31 C32 120.03(14) . . y
C30 C31 H31 120.0 . . n
C32 C31 H31 120.0 . . n
C31 C32 C27 119.96(14) . . y
C31 C32 H32 120.0 . . n
C27 C32 H32 120.0 . . n
Cl3 C99 Cl2 112.26(12) . . y
Cl3 C99 H99A 109.2 . . n
Cl2 C99 H99A 109.2 . . n
Cl3 C99 H99B 109.2 . . n
Cl2 C99 H99B 109.2 . . n
H99A C99 H99B 107.9 . . n
C1 P1 C21 108.54(7) . . y
C1 P1 C27 108.08(7) . . y
C21 P1 C27 110.06(7) . . y
C1 P1 C15 116.76(7) . . y
C21 P1 C15 108.15(7) . . y
C27 P1 C15 105.12(7) . . y
C1 Au1 Cl1 177.40(4) . . y

loop_
_geom_bond_atom_site_label_1
_geom_bond_atom_site_label_2
_geom_bond_distance
_geom_bond_site_symmetry_2
_geom_bond_publ_flag
C1 C2 1.362(2) . y
C1 P1 1.7897(15) . y
C1 Au1 2.0223(14) . y
C2 C3 1.492(2) . y
C2 C6 1.492(2) . y
C3 C14 1.391(2) . y
C3 C4 1.408(2) . y
C4 C11 1.394(2) . y
C4 C5 1.467(3) . y
C5 C10 1.388(2) . y
C5 C6 1.410(2) . y
C6 C7 1.391(2) . y
C7 C8 1.395(2) . y
C7 H7 0.9300 . n
C8 C9 1.389(3) . y
C8 H8 0.9300 . n
C9 C10 1.394(3) . y
C9 H9 0.9300 . n
C10 H10 0.9300 . n
C11 C12 1.386(3) . y
C11 H11 0.9300 . n
C12 C13 1.387(3) . y
C12 H12 0.9300 . n
C13 C14 1.396(3) . y
C13 H13 0.9300 . n
C14 H14 0.9300 . n
C15 C20 1.398(2) . y
C15 C16 1.400(2) . y
C15 P1 1.8132(15) . y
C16 C17 1.390(2) . y
C16 H16 0.9300 . n
C17 C18 1.390(2) . y
C17 H17 0.9300 . n
C18 C19 1.391(3) . y
C18 H18 0.9300 . n
C19 C20 1.390(2) . y
C19 H19 0.9300 . n
C20 H20 0.9300 . n
C21 C26 1.400(2) . y
C21 C22 1.401(2) . y
C21 P1 1.8001(15) . y
C22 C23 1.390(2) . y
C22 H22 0.9300 . n
C23 C24 1.392(3) . y
C23 H23 0.9300 . n
C24 C25 1.390(3) . y
C24 H24 0.9300 . n
C25 C26 1.389(2) . y
C25 H25 0.9300 . n
C26 H26 0.9300 . n
C27 C28 1.396(2) . y
C27 C32 1.402(2) . y
C27 P1 1.8058(15) . y
C28 C29 1.392(2) . y
C28 H28 0.9300 . n
C29 C30 1.389(2) . y
C29 H29 0.9300 . n
C30 C31 1.391(2) . y
C30 H30 0.9300 . n
C31 C32 1.393(2) . y
C31 H31 0.9300 . n
C32 H32 0.9300 . n
C99 Cl3 1.765(2) . y
C99 Cl2 1.768(2) . y
C99 H99A 0.9700 . n
C99 H99B 0.9700 . n
Cl1 Au1 2.3081(4) . y
